data_4517210
loop_
_publ_author_name
'Botes, Delbert S.'
'Khorasani, Sanaz'
'Duminy, Welni'
'Levendis, Demetrius C.'
'Fernandes, Manuel A.'

_publ_section_title
;
 Supramolecular Inhibition of [4 + 2] Diels--Alder Reactions in
 Charge-Transfer Crystals
;
_journal_issue 1
_journal_name_full 'Crystal Growth &amp; Design'
_journal_page_first 291
_journal_paper_doi 10.1021/acs.cgd.9b01167
_journal_volume 20
_journal_year 2019
_chemical_formula_moiety 'C36 H23 Br N2 O4 S2'
_chemical_formula_sum 'C36 H23 Br N2 O4 S2'
_chemical_formula_weight 691.59
_space_group_crystal_system monoclinic
_space_group_IT_number 14
_space_group_name_Hall '-P 2ybc'
_space_group_name_H-M_alt 'P 1 21/c 1'
_atom_sites_solution_hydrogens geom
_atom_sites_solution_primary direct
_audit_creation_date 2019-08-21
_audit_creation_method
;
Olex2 1.2
(compiled 2018.05.29 svn.r3508 for OlexSys, GUI svn.r5506)
;
_cell_angle_alpha 90
_cell_angle_beta 93.217(8)
_cell_angle_gamma 90
_cell_formula_units_Z 8
_cell_length_a 29.953(3)
_cell_length_b 22.960(3)
_cell_length_c 8.5590(10)
_cell_measurement_reflns_used 4602
_cell_measurement_temperature 173(2)
_cell_measurement_theta_max 23.73
_cell_measurement_theta_min 2.24
_cell_volume 5876.9(12)
_computing_molecular_graphics 'Olex2 (Dolomanov et al., 2009)'
_computing_publication_material 'Olex2 (Dolomanov et al., 2009)'
_computing_structure_refinement 'ShelXL (Sheldrick, 2015)'
_computing_structure_solution 'ShelXS (Sheldrick, 2008)'
_diffrn_ambient_temperature 173.15
_diffrn_measured_fraction_theta_full 0.996
_diffrn_measured_fraction_theta_max 0.996
_diffrn_measurement_device_type 'Bruker APEX-II CCD'
_diffrn_measurement_method '\f and \w scans'
_diffrn_radiation_type MoK\a
_diffrn_radiation_wavelength 0.71073
_diffrn_reflns_av_R_equivalents 0.1347
_diffrn_reflns_av_unetI/netI 0.1745
_diffrn_reflns_Laue_measured_fraction_full 0.996
_diffrn_reflns_Laue_measured_fraction_max 0.996
_diffrn_reflns_limit_h_max 35
_diffrn_reflns_limit_h_min -34
_diffrn_reflns_limit_k_max 22
_diffrn_reflns_limit_k_min -27
_diffrn_reflns_limit_l_max 10
_diffrn_reflns_limit_l_min -10
_diffrn_reflns_number 35755
_diffrn_reflns_point_group_measured_fraction_full 0.996
_diffrn_reflns_point_group_measured_fraction_max 0.996
_diffrn_reflns_theta_full 24.999
_diffrn_reflns_theta_max 24.999
_diffrn_reflns_theta_min 1.118
_diffrn_standards_number 0
_exptl_absorpt_coefficient_mu 1.587
_exptl_absorpt_correction_T_max 0.8676
_exptl_absorpt_correction_T_min 0.7191
_exptl_absorpt_correction_type integration
_exptl_absorpt_process_details 'Face indexed absorption corrections done with XPREP'
_exptl_crystal_colour yellow
_exptl_crystal_colour_primary yellow
_exptl_crystal_density_diffrn 1.563
_exptl_crystal_description block
_exptl_crystal_F_000 2816
_exptl_crystal_size_max 0.319
_exptl_crystal_size_mid 0.165
_exptl_crystal_size_min 0.094
_refine_diff_density_max 2.599
_refine_diff_density_min -1.038
_refine_diff_density_rms 0.133
_refine_ls_extinction_method none
_refine_ls_goodness_of_fit_ref 0.978
_refine_ls_hydrogen_treatment constr
_refine_ls_matrix_type full
_refine_ls_number_parameters 812
_refine_ls_number_reflns 10301
_refine_ls_number_restraints 632
_refine_ls_restrained_S_all 0.955
_refine_ls_R_factor_all 0.1445
_refine_ls_R_factor_gt 0.0811
_refine_ls_shift/su_max 0.000
_refine_ls_shift/su_mean 0.000
_refine_ls_structure_factor_coef Fsqd
_refine_ls_weighting_details 'w=1/[\s^2^(Fo^2^)+(0.1104P)^2^] where P=(Fo^2^+2Fc^2^)/3'
_refine_ls_weighting_scheme calc
_refine_ls_wR_factor_gt 0.1911
_refine_ls_wR_factor_ref 0.2131
_reflns_Friedel_coverage 0.000
_reflns_number_gt 5755
_reflns_number_total 10301
_reflns_threshold_expression 'I > 2\s(I)'
_cod_data_source_file Botes_CGD.cif
_cod_data_source_block 16db126a_db9brsoln_0a
_cod_depositor_comments 'Adding full bibliography for 4517199--4517212.cif.'
_cod_database_code 4517210
_shelx_shelxl_version_number 2018/3
_shelx_space_group_comment
;
The symmetry employed for this shelxl refinement is uniquely defined
by the following loop, which should always be used as a source of
symmetry information in preference to the above space-group names.
They are only intended as comments.
;
_shelx_estimated_absorpt_t_max 0.834
_shelx_estimated_absorpt_t_min 0.689
_olex2_refinement_description
;
1. Twinned data refinement
 Scales: 0.6024(19)
 0.3976(19)
2. Fixed Uiso
 At 1.2 times of:
  All C(H) groups, All C(H,H) groups
3. Rigid bond restraints
 C1, C2, C3, C4, C5, C6, C7, C8, C9, C10, C11, C12, C13, C14, C15, C16, C17,
 C18, C19, C20, C21, C22, C23, C24, C25, C26, C27, C28, C29, C30, C31, C32, C33,
  C34, C35, C36
 with sigma for 1-2 distances of 0.005 and sigma for 1-3 distances of 0.005
 C37, C38, C39, C40, C41, C42, C43, C44, C44, C45, C46, C47, C48, C49, C50,
 C51, C52, C53, C54, C55, C56, C57, C58, C59, C60, C61, C62, C63, C64, C65, C66,
  C67, C68, C69, C70, C71, C72
 with sigma for 1-2 distances of 0.005 and sigma for 1-3 distances of 0.005
4. Uiso/Uaniso restraints and constraints
C1 \\sim C2 \\sim C3 \\sim C4 \\sim C5 \\sim C6 \\sim C7 \\sim C8 \\sim C9
\\sim C10 \\sim C11 \\sim C12 \\sim C13 \\sim C14 \\sim C15 \\sim C16 \\sim C17
\\sim C18 \\sim C19 \\sim C20 \\sim C21 \\sim C22 \\sim C23 \\sim C24 \\sim C25
\\sim C26 \\sim C27 \\sim C28 \\sim C29 \\sim C30 \\sim C31 \\sim C32 \\sim C33
\\sim C34 \\sim C35 \\sim C36: within 1.7A with sigma of 0.02 and sigma for
terminal atoms of 0.04
C37 \\sim C38 \\sim C39 \\sim C40 \\sim C41 \\sim C42 \\sim C43 \\sim C44 \\sim
C45 \\sim C46 \\sim C47 \\sim C48 \\sim C49 \\sim C50 \\sim C51 \\sim C52 \\sim
C53 \\sim C54 \\sim C55 \\sim C56 \\sim C57 \\sim C58 \\sim C59 \\sim C60 \\sim
C61 \\sim C62 \\sim C63 \\sim C64 \\sim C65 \\sim C66 \\sim C67 \\sim C68 \\sim
C69 \\sim C70 \\sim C71 \\sim C72: within 1.7A with sigma of 0.005 and sigma
for terminal atoms of 0.01
5.a Ternary CH refined with riding coordinates:
 C30(H30), C66(H66)
5.b Secondary CH2 refined with riding coordinates:
 C9(H9A,H9B), C16(H16A,H16B), C45(H45A,H45B), C52(H52A,H52B)
5.c Aromatic/amide H refined with riding coordinates:
 C11(H11), C12(H12), C13(H13), C14(H14), C15(H15), C18(H18), C19(H19),
 C20(H20), C21(H21), C22(H22), C25(H25), C26(H26), C27(H27), C28(H28), C32(H32),
  C33(H33), C34(H34), C35(H35), C47(H47), C48(H48), C49(H49), C50(H50),
 C51(H51), C54(H54), C55(H55), C56(H56), C57(H57), C58(H58), C61(H61), C62(H62),
  C63(H63), C64(H64), C68(H68), C69(H69), C70(H70), C71(H71)
;
_olex2_submission_special_instructions 'No special instructions were received'

loop_
_space_group_symop_operation_xyz
'x, y, z'
'-x, y+1/2, -z+1/2'
'-x, -y, -z'
'x, -y-1/2, z-1/2'

loop_
_atom_site_label
_atom_site_type_symbol
_atom_site_fract_x
_atom_site_fract_y
_atom_site_fract_z
_atom_site_U_iso_or_equiv
_atom_site_adp_type
_atom_site_occupancy
_atom_site_site_symmetry_order
_atom_site_calc_flag
_atom_site_refinement_flags_posn
_atom_site_refinement_flags_adp
Br1 Br 0.09043(5) 0.49970(6) 0.42527(14) 0.0436(4) Uani 1 1 d . .
C1 C 0.0962(4) 0.6253(5) 0.4688(12) 0.023(2) Uani 1 1 d . U
C2 C 0.0485(4) 0.6391(6) 0.4013(14) 0.026(3) Uani 1 1 d . U
C3 C 0.0635(4) 0.7117(5) 0.5838(13) 0.026(3) Uani 1 1 d . U
C4 C 0.1069(4) 0.6765(5) 0.5922(12) 0.0220(19) Uani 1 1 d . U
C5 C 0.1787(4) 0.6504(5) 0.3526(15) 0.032(2) Uani 1 1 d . U
C6 C 0.2215(5) 0.6331(6) 0.2807(15) 0.037(3) Uani 1 1 d . U
C7 C 0.2377(5) 0.7045(6) 0.4650(15) 0.037(3) Uani 1 1 d . U
C8 C 0.1886(4) 0.6934(5) 0.4604(12) 0.024(2) Uani 1 1 d . U
C9 C -0.0084(4) 0.7171(6) 0.4291(14) 0.031(3) Uani 1 1 d . U
H9A H -0.016502 0.705971 0.319344 0.038 Uiso 1 1 calc R .
H9B H -0.003713 0.759744 0.431278 0.038 Uiso 1 1 calc R .
C10 C -0.0477(4) 0.7029(5) 0.5276(14) 0.029(2) Uani 1 1 d . U
C11 C -0.0486(4) 0.6557(5) 0.6209(13) 0.025(2) Uani 1 1 d . U
H11 H -0.022946 0.631549 0.635600 0.030 Uiso 1 1 calc R .
C12 C -0.0880(4) 0.6426(6) 0.6965(13) 0.033(2) Uani 1 1 d . U
H12 H -0.089277 0.608985 0.760700 0.039 Uiso 1 1 calc R .
C13 C -0.1253(4) 0.6791(6) 0.6771(14) 0.041(3) Uani 1 1 d . U
H13 H -0.151636 0.670787 0.729608 0.049 Uiso 1 1 calc R .
C14 C -0.1235(4) 0.7266(6) 0.5824(15) 0.040(3) Uani 1 1 d . U
H14 H -0.149279 0.750333 0.564182 0.048 Uiso 1 1 calc R .
C15 C -0.0847(4) 0.7404(5) 0.5134(13) 0.032(2) Uani 1 1 d . U
H15 H -0.082813 0.775544 0.455592 0.039 Uiso 1 1 calc R .
C16 C 0.3013(4) 0.6678(6) 0.3133(18) 0.048(3) Uani 1 1 d . U
H16A H 0.315663 0.703136 0.359403 0.057 Uiso 1 1 calc R .
H16B H 0.301837 0.671035 0.198050 0.057 Uiso 1 1 calc R .
C17 C 0.3283(4) 0.6149(5) 0.3669(14) 0.033(2) Uani 1 1 d . U
C18 C 0.3143(4) 0.5737(5) 0.4695(14) 0.036(3) Uani 1 1 d . U
H18 H 0.285654 0.577614 0.510547 0.044 Uiso 1 1 calc R .
C19 C 0.3404(4) 0.5273(6) 0.5143(17) 0.048(3) Uani 1 1 d . U
H19 H 0.330339 0.499309 0.586128 0.058 Uiso 1 1 calc R .
C20 C 0.3827(5) 0.5219(6) 0.4515(15) 0.044(3) Uani 1 1 d . U
H20 H 0.401906 0.490426 0.481980 0.053 Uiso 1 1 calc R .
C21 C 0.3957(4) 0.5620(6) 0.3469(16) 0.041(3) Uani 1 1 d . U
H21 H 0.423854 0.557113 0.302360 0.050 Uiso 1 1 calc R .
C22 C 0.3706(4) 0.6083(6) 0.3035(14) 0.037(3) Uani 1 1 d . U
H22 H 0.380986 0.636111 0.231773 0.044 Uiso 1 1 calc R .
C23 C 0.1010(4) 0.5656(5) 0.5617(13) 0.0269(18) Uani 1 1 d . U
C24 C 0.0662(4) 0.5687(5) 0.6913(13) 0.026(2) Uani 1 1 d . U
C25 C 0.0304(4) 0.5317(6) 0.7088(13) 0.029(2) Uani 1 1 d . U
H25 H 0.023978 0.500788 0.637189 0.035 Uiso 1 1 calc R .
C26 C 0.0045(4) 0.5412(6) 0.8325(15) 0.034(2) Uani 1 1 d . U
H26 H -0.020099 0.516111 0.847204 0.041 Uiso 1 1 calc R .
C27 C 0.0130(4) 0.5856(6) 0.9358(13) 0.035(3) Uani 1 1 d . U
H27 H -0.006169 0.592237 1.018879 0.042 Uiso 1 1 calc R .
C28 C 0.0488(4) 0.6201(6) 0.9183(14) 0.033(3) Uani 1 1 d . U
H28 H 0.055581 0.649697 0.993514 0.040 Uiso 1 1 calc R .
C29 C 0.0764(4) 0.6135(5) 0.7929(13) 0.027(2) Uani 1 1 d . U
C30 C 0.1156(4) 0.6495(5) 0.7569(13) 0.0275(19) Uani 1 1 d . U
H30 H 0.121145 0.680542 0.837649 0.033 Uiso 1 1 calc R .
C31 C 0.1560(4) 0.6098(5) 0.7494(13) 0.029(2) Uani 1 1 d . U
C32 C 0.1964(4) 0.6170(6) 0.8254(14) 0.036(3) Uani 1 1 d . U
H32 H 0.201480 0.648997 0.894438 0.043 Uiso 1 1 calc R .
C33 C 0.2302(4) 0.5778(6) 0.8026(15) 0.040(3) Uani 1 1 d . U
H33 H 0.258571 0.582525 0.856596 0.048 Uiso 1 1 calc R .
C34 C 0.2227(4) 0.5307(6) 0.6989(15) 0.041(3) Uani 1 1 d . U
H34 H 0.245952 0.503760 0.681907 0.050 Uiso 1 1 calc R .
C35 C 0.1826(4) 0.5243(6) 0.6249(16) 0.044(3) Uani 1 1 d . U
H35 H 0.177422 0.491633 0.558322 0.053 Uiso 1 1 calc R .
C36 C 0.1472(4) 0.5650(5) 0.6424(13) 0.030(2) Uani 1 1 d . U
N1 N 0.0329(3) 0.6894(4) 0.4762(11) 0.026(2) Uani 1 1 d . .
N2 N 0.2550(3) 0.6656(5) 0.3566(13) 0.041(3) Uani 1 1 d . .
O1 O 0.0269(3) 0.6104(4) 0.3140(9) 0.040(2) Uani 1 1 d . .
O2 O 0.0579(3) 0.7555(4) 0.6612(10) 0.035(2) Uani 1 1 d . .
O3 O 0.2268(3) 0.5984(4) 0.1769(9) 0.043(2) Uani 1 1 d . .
O4 O 0.2576(3) 0.7412(4) 0.5447(12) 0.047(2) Uani 1 1 d . .
S1 S 0.12772(11) 0.62267(14) 0.2909(3) 0.0293(8) Uani 1 1 d . .
S2 S 0.15069(10) 0.73098(13) 0.5629(4) 0.0298(8) Uani 1 1 d . .
Br2 Br 0.41322(4) 0.49978(5) 0.90590(12) 0.0251(3) Uani 1 1 d . .
C37 C 0.4058(3) 0.3736(5) 0.9468(11) 0.0174(14) Uani 1 1 d . U
C38 C 0.4529(4) 0.3617(5) 0.8990(11) 0.0177(19) Uani 1 1 d . U
C39 C 0.4391(4) 0.2866(5) 1.0725(12) 0.0166(18) Uani 1 1 d . U
C40 C 0.3969(4) 0.3230(5) 1.0640(11) 0.0173(14) Uani 1 1 d . U
C41 C 0.3231(3) 0.3489(5) 0.8002(12) 0.0194(18) Uani 1 1 d . U
C42 C 0.2792(4) 0.3665(5) 0.7193(12) 0.020(2) Uani 1 1 d . U
C43 C 0.2656(4) 0.2922(5) 0.8917(14) 0.023(2) Uani 1 1 d . U
C44 C 0.3142(3) 0.3068(5) 0.8995(12) 0.0207(18) Uani 1 1 d . U
C45 C 0.5112(3) 0.2818(5) 0.9341(13) 0.026(2) Uani 1 1 d . U
H45A H 0.516154 0.288842 0.822300 0.031 Uiso 1 1 calc R .
H45B H 0.507791 0.239239 0.948308 0.031 Uiso 1 1 calc R .
C46 C 0.5517(4) 0.3019(5) 1.0307(12) 0.0246(16) Uani 1 1 d . U
C47 C 0.5514(4) 0.3402(5) 1.1603(13) 0.0270(18) Uani 1 1 d . U
H47 H 0.523649 0.355726 1.189559 0.032 Uiso 1 1 calc R .
C48 C 0.5896(4) 0.3555(5) 1.2447(13) 0.0294(18) Uani 1 1 d . U
H48 H 0.588029 0.379661 1.334332 0.035 Uiso 1 1 calc R .
C49 C 0.6300(4) 0.3364(5) 1.2009(13) 0.0317(18) Uani 1 1 d . U
H49 H 0.656573 0.347798 1.258728 0.038 Uiso 1 1 calc R .
C50 C 0.6325(4) 0.3007(5) 1.0737(13) 0.0317(18) Uani 1 1 d . U
H50 H 0.660750 0.287791 1.042571 0.038 Uiso 1 1 calc R .
C51 C 0.5940(3) 0.2836(5) 0.9906(12) 0.0278(18) Uani 1 1 d . U
H51 H 0.596291 0.258482 0.903142 0.033 Uiso 1 1 calc R .
C52 C 0.1999(4) 0.3324(6) 0.7228(14) 0.032(2) Uani 1 1 d . U
H52A H 0.187005 0.292848 0.729426 0.039 Uiso 1 1 calc R .
H52B H 0.198874 0.343625 0.610914 0.039 Uiso 1 1 calc R .
C53 C 0.1713(4) 0.3741(6) 0.8088(14) 0.0336(17) Uani 1 1 d . U
C54 C 0.1267(4) 0.3792(6) 0.7607(15) 0.0364(19) Uani 1 1 d . U
H54 H 0.114862 0.355572 0.677147 0.044 Uiso 1 1 calc R .
C55 C 0.0996(4) 0.4172(6) 0.8302(14) 0.039(2) Uani 1 1 d . U
H55 H 0.068724 0.417934 0.798781 0.047 Uiso 1 1 calc R .
C56 C 0.1154(4) 0.4539(6) 0.9429(15) 0.043(2) Uani 1 1 d . U
H56 H 0.096516 0.483221 0.981722 0.052 Uiso 1 1 calc R .
C57 C 0.1593(4) 0.4488(6) 1.0018(16) 0.045(2) Uani 1 1 d . U
H57 H 0.169996 0.470959 1.089882 0.053 Uiso 1 1 calc R .
C58 C 0.1881(4) 0.4092(6) 0.9263(15) 0.0393(19) Uani 1 1 d . U
H58 H 0.218935 0.407341 0.958223 0.047 Uiso 1 1 calc R .
C59 C 0.4028(3) 0.4329(5) 1.0391(11) 0.0186(13) Uani 1 1 d . U
C60 C 0.4367(3) 0.4292(5) 1.1736(11) 0.0170(14) Uani 1 1 d . U
C61 C 0.4733(3) 0.4657(5) 1.2056(12) 0.0202(16) Uani 1 1 d . U
H61 H 0.479607 0.496837 1.137009 0.024 Uiso 1 1 calc R .
C62 C 0.5003(4) 0.4556(5) 1.3396(12) 0.0224(17) Uani 1 1 d . U
H62 H 0.526347 0.478611 1.359479 0.027 Uiso 1 1 calc R .
C63 C 0.4900(4) 0.4126(5) 1.4451(13) 0.0221(17) Uani 1 1 d . U
H63 H 0.507511 0.408831 1.540448 0.026 Uiso 1 1 calc R .
C64 C 0.4546(4) 0.3753(5) 1.4136(11) 0.0178(16) Uani 1 1 d . U
H64 H 0.448377 0.344268 1.482614 0.021 Uiso 1 1 calc R .
C65 C 0.4286(4) 0.3847(5) 1.2784(11) 0.0168(14) Uani 1 1 d . U
C66 C 0.3869(4) 0.3488(5) 1.2285(11) 0.0177(13) Uani 1 1 d . U
H66 H 0.380875 0.317551 1.305979 0.021 Uiso 1 1 calc R .
C67 C 0.3486(4) 0.3889(5) 1.2032(11) 0.0191(14) Uani 1 1 d . U
C68 C 0.3077(4) 0.3844(5) 1.2739(12) 0.0226(16) Uani 1 1 d . U
H68 H 0.302524 0.353083 1.342932 0.027 Uiso 1 1 calc R .
C69 C 0.2750(4) 0.4258(5) 1.2427(12) 0.0255(17) Uani 1 1 d . U
H69 H 0.247224 0.422884 1.290347 0.031 Uiso 1 1 calc R .
C70 C 0.2828(4) 0.4725(5) 1.1395(12) 0.0242(17) Uani 1 1 d . U
H70 H 0.260561 0.501476 1.119707 0.029 Uiso 1 1 calc R .
C71 C 0.3226(3) 0.4758(5) 1.0687(12) 0.0215(16) Uani 1 1 d . U
H71 H 0.327081 0.506341 0.996522 0.026 Uiso 1 1 calc R .
C72 C 0.3561(3) 0.4359(5) 1.0993(12) 0.0186(14) Uani 1 1 d . U
N3 N 0.4689(3) 0.3108(4) 0.9731(9) 0.020(2) Uani 1 1 d . .
N4 N 0.2470(3) 0.3306(4) 0.7831(10) 0.023(2) Uani 1 1 d . .
O5 O 0.4740(2) 0.3892(3) 0.8077(8) 0.0250(19) Uani 1 1 d . .
O6 O 0.4460(2) 0.2440(3) 1.1500(8) 0.0224(18) Uani 1 1 d . .
O7 O 0.2731(2) 0.4044(4) 0.6244(8) 0.0274(19) Uani 1 1 d . .
O8 O 0.2459(2) 0.2557(4) 0.9596(11) 0.042(2) Uani 1 1 d . .
S3 S 0.37297(9) 0.37755(13) 0.7566(3) 0.0219(7) Uani 1 1 d . .
S4 S 0.35262(9) 0.26735(12) 1.0181(3) 0.0190(6) Uani 1 1 d . .

loop_
_atom_site_aniso_label
_atom_site_aniso_U_11
_atom_site_aniso_U_22
_atom_site_aniso_U_33
_atom_site_aniso_U_23
_atom_site_aniso_U_13
_atom_site_aniso_U_12
Br1 0.0639(10) 0.0261(9) 0.0411(8) -0.0115(7) 0.0056(7) -0.0058(8)
C1 0.032(5) 0.012(5) 0.024(4) 0.005(3) 0.003(4) 0.000(4)
C2 0.031(6) 0.024(7) 0.023(6) 0.005(5) 0.002(4) -0.002(5)
C3 0.036(6) 0.023(6) 0.019(6) 0.005(5) 0.005(5) 0.010(5)
C4 0.023(5) 0.020(5) 0.024(4) -0.002(3) 0.008(4) 0.003(4)
C5 0.043(6) 0.015(6) 0.040(6) 0.011(4) 0.010(5) 0.008(5)
C6 0.056(8) 0.023(7) 0.033(6) 0.003(5) 0.008(6) 0.023(6)
C7 0.036(6) 0.035(8) 0.040(7) 0.019(6) 0.005(6) 0.005(6)
C8 0.033(5) 0.019(6) 0.020(5) 0.013(4) 0.008(5) 0.013(5)
C9 0.035(6) 0.033(7) 0.026(6) 0.002(5) -0.001(4) 0.003(5)
C10 0.031(5) 0.024(6) 0.033(6) -0.006(4) 0.000(4) -0.003(4)
C11 0.028(5) 0.012(5) 0.034(6) -0.012(4) 0.002(4) -0.001(4)
C12 0.044(6) 0.031(6) 0.025(6) -0.014(4) 0.009(5) -0.008(4)
C13 0.032(5) 0.048(7) 0.043(7) -0.018(5) 0.012(5) -0.008(5)
C14 0.027(5) 0.048(7) 0.044(7) -0.015(5) -0.010(5) 0.005(5)
C15 0.041(5) 0.025(6) 0.030(6) 0.000(5) -0.001(5) 0.008(4)
C16 0.039(7) 0.037(7) 0.069(8) 0.010(6) 0.023(7) 0.013(5)
C17 0.025(5) 0.032(6) 0.042(6) -0.003(4) 0.000(4) 0.001(4)
C18 0.037(6) 0.033(6) 0.039(6) -0.003(4) 0.005(5) 0.001(4)
C19 0.043(6) 0.030(6) 0.070(8) 0.001(5) -0.001(6) -0.001(5)
C20 0.046(6) 0.039(7) 0.048(7) -0.013(5) -0.006(5) 0.009(5)
C21 0.026(6) 0.043(7) 0.054(7) -0.011(5) -0.010(5) 0.004(5)
C22 0.033(6) 0.043(7) 0.034(6) -0.010(5) 0.006(5) 0.009(5)
C23 0.044(4) 0.018(4) 0.019(4) 0.009(3) 0.006(3) 0.003(4)
C24 0.036(5) 0.017(5) 0.027(5) 0.007(3) 0.005(4) 0.002(4)
C25 0.025(6) 0.035(6) 0.025(5) 0.009(4) -0.010(4) 0.000(4)
C26 0.027(6) 0.039(7) 0.036(6) 0.018(5) 0.000(4) -0.001(5)
C27 0.044(6) 0.044(7) 0.018(5) 0.019(4) 0.006(5) 0.005(5)
C28 0.042(6) 0.029(6) 0.029(5) 0.002(4) 0.005(4) 0.006(5)
C29 0.031(5) 0.024(6) 0.025(5) 0.005(3) 0.001(4) 0.005(4)
C30 0.030(4) 0.024(5) 0.027(4) 0.001(4) -0.008(4) -0.001(3)
C31 0.034(4) 0.027(5) 0.027(5) 0.011(4) 0.009(4) 0.001(4)
C32 0.035(5) 0.036(7) 0.036(7) 0.013(4) -0.001(4) 0.005(5)
C33 0.034(5) 0.049(7) 0.038(6) 0.016(5) 0.006(5) 0.005(5)
C34 0.035(5) 0.042(7) 0.048(7) 0.016(5) 0.015(5) 0.008(5)
C35 0.050(6) 0.022(6) 0.061(8) 0.005(5) 0.001(6) 0.011(5)
C36 0.039(4) 0.026(5) 0.027(5) 0.011(4) 0.006(4) 0.006(4)
N1 0.028(6) 0.019(6) 0.030(5) 0.009(5) -0.007(5) 0.003(5)
N2 0.036(7) 0.037(7) 0.051(7) 0.001(6) 0.007(6) 0.007(6)
O1 0.045(6) 0.051(7) 0.023(4) -0.002(4) -0.003(4) 0.002(5)
O2 0.040(5) 0.026(5) 0.043(5) 0.008(4) 0.026(4) 0.007(4)
O3 0.055(6) 0.040(6) 0.035(5) 0.002(4) 0.014(4) 0.014(5)
O4 0.029(5) 0.042(6) 0.069(7) -0.011(5) -0.001(5) -0.010(5)
S1 0.037(2) 0.030(2) 0.0214(15) 0.0000(13) 0.0049(14) 0.0019(16)
S2 0.0339(18) 0.0203(18) 0.0358(17) 0.0015(14) 0.0070(15) -0.0004(14)
Br2 0.0302(6) 0.0230(8) 0.0220(5) 0.0098(5) 0.0018(5) -0.0047(6)
C37 0.020(3) 0.019(3) 0.013(3) 0.003(2) 0.003(3) -0.003(3)
C38 0.026(4) 0.017(4) 0.011(4) -0.002(3) 0.008(3) -0.003(4)
C39 0.019(4) 0.019(4) 0.011(4) -0.006(3) -0.003(3) -0.003(3)
C40 0.020(3) 0.019(3) 0.013(3) 0.001(2) 0.003(3) -0.003(3)
C41 0.016(4) 0.024(4) 0.017(4) 0.000(3) -0.004(3) 0.001(3)
C42 0.016(4) 0.026(5) 0.016(4) -0.003(4) -0.005(4) 0.001(4)
C43 0.018(4) 0.021(5) 0.031(4) -0.001(4) -0.001(4) -0.002(4)
C44 0.016(4) 0.022(4) 0.024(4) 0.000(3) -0.004(3) -0.001(3)
C45 0.021(4) 0.031(5) 0.026(4) -0.009(4) 0.002(4) 0.008(4)
C46 0.022(3) 0.031(4) 0.021(3) -0.005(3) 0.003(3) 0.008(3)
C47 0.025(3) 0.029(4) 0.027(4) -0.006(3) 0.002(3) 0.004(4)
C48 0.029(4) 0.029(4) 0.029(4) -0.002(3) -0.002(3) -0.001(4)
C49 0.028(4) 0.034(4) 0.033(4) 0.005(3) -0.003(3) -0.001(4)
C50 0.025(3) 0.039(4) 0.031(4) 0.004(3) 0.002(3) 0.005(4)
C51 0.023(3) 0.036(4) 0.025(4) -0.001(3) 0.005(3) 0.009(3)
C52 0.021(4) 0.038(5) 0.038(5) 0.008(4) 0.007(4) -0.004(4)
C53 0.026(3) 0.037(4) 0.038(4) 0.007(3) 0.006(3) -0.002(3)
C54 0.030(4) 0.038(4) 0.041(4) 0.007(3) 0.002(3) 0.004(4)
C55 0.033(4) 0.039(5) 0.046(4) 0.010(4) 0.006(4) 0.005(4)
C56 0.039(4) 0.043(5) 0.049(4) 0.005(4) 0.009(4) 0.007(4)
C57 0.038(4) 0.047(5) 0.050(4) -0.001(4) 0.007(4) 0.003(4)
C58 0.030(4) 0.045(5) 0.043(4) 0.002(3) 0.005(3) 0.000(4)
C59 0.020(3) 0.019(3) 0.016(3) 0.002(2) 0.002(2) -0.001(3)
C60 0.018(3) 0.019(3) 0.015(3) -0.003(2) 0.004(2) 0.000(3)
C61 0.022(3) 0.023(4) 0.016(3) -0.005(3) 0.005(3) -0.003(3)
C62 0.023(4) 0.028(4) 0.017(3) -0.011(3) 0.001(3) -0.002(3)
C63 0.022(4) 0.028(4) 0.016(3) -0.006(3) 0.000(3) 0.004(3)
C64 0.022(3) 0.022(4) 0.010(3) -0.004(3) 0.003(3) 0.006(3)
C65 0.021(3) 0.019(3) 0.011(3) -0.002(2) 0.003(2) 0.001(3)
C66 0.024(3) 0.018(3) 0.011(3) 0.001(2) 0.003(2) -0.003(2)
C67 0.022(3) 0.020(3) 0.016(3) -0.004(2) 0.002(2) -0.005(2)
C68 0.024(3) 0.025(4) 0.019(3) -0.003(3) 0.006(3) -0.005(3)
C69 0.025(3) 0.028(4) 0.025(4) -0.008(3) 0.005(3) -0.003(3)
C70 0.024(3) 0.025(4) 0.023(4) -0.009(3) 0.000(3) 0.003(3)
C71 0.022(3) 0.021(4) 0.021(4) -0.004(3) -0.001(3) -0.001(3)
C72 0.019(3) 0.018(3) 0.018(3) -0.003(3) 0.001(2) -0.003(2)
N3 0.019(5) 0.029(6) 0.011(4) -0.001(4) -0.007(4) 0.004(4)
N4 0.010(5) 0.031(6) 0.028(5) 0.007(4) -0.006(4) -0.006(4)
O5 0.027(4) 0.035(5) 0.015(4) 0.003(4) 0.009(4) 0.001(4)
O6 0.022(4) 0.025(5) 0.020(4) 0.002(4) -0.003(3) 0.012(4)
O7 0.030(5) 0.042(5) 0.010(4) 0.006(4) 0.001(3) 0.010(4)
O8 0.027(5) 0.037(6) 0.061(6) 0.007(5) -0.006(5) -0.007(5)
S3 0.0193(16) 0.035(2) 0.0113(12) 0.0024(12) 0.0005(12) -0.0048(14)
S4 0.0211(15) 0.0170(16) 0.0184(14) 0.0024(12) -0.0029(12) -0.0015(12)

loop_
_atom_type_symbol
_atom_type_description
_atom_type_scat_dispersion_real
_atom_type_scat_dispersion_imag
_atom_type_scat_source
C C 0.0033 0.0016 'International Tables Vol C Tables 4.2.6.8 and 6.1.1.4'
H H 0.0000 0.0000 'International Tables Vol C Tables 4.2.6.8 and 6.1.1.4'
O O 0.0106 0.0060 'International Tables Vol C Tables 4.2.6.8 and 6.1.1.4'
S S 0.1246 0.1234 'International Tables Vol C Tables 4.2.6.8 and 6.1.1.4'
Br Br -0.2901 2.4595 'International Tables Vol C Tables 4.2.6.8 and 6.1.1.4'
N N 0.0061 0.0033 'International Tables Vol C Tables 4.2.6.8 and 6.1.1.4'

loop_
_geom_angle_atom_site_label_1
_geom_angle_atom_site_label_2
_geom_angle_atom_site_label_3
_geom_angle
C2 C1 C4 104.0(9)
C2 C1 C23 114.9(9)
C2 C1 S1 101.8(7)
C4 C1 S1 118.5(8)
C23 C1 C4 107.1(9)
C23 C1 S1 110.6(8)
N1 C2 C1 108.7(10)
O1 C2 C1 126.3(12)
O1 C2 N1 124.6(12)
N1 C3 C4 111.8(10)
O2 C3 C4 123.5(12)
O2 C3 N1 124.7(11)
C1 C4 S2 121.9(7)
C3 C4 C1 102.6(9)
C3 C4 C30 110.7(9)
C3 C4 S2 104.2(8)
C30 C4 C1 108.8(9)
C30 C4 S2 108.2(8)
C6 C5 S1 122.8(10)
C8 C5 C6 108.0(11)
C8 C5 S1 129.0(10)
N2 C6 C5 106.1(10)
O3 C6 C5 128.6(14)
O3 C6 N2 125.3(13)
N2 C7 C8 105.9(12)
O4 C7 C8 125.7(12)
O4 C7 N2 128.4(13)
C5 C8 C7 108.3(10)
C5 C8 S2 125.8(10)
C7 C8 S2 125.7(10)
H9A C9 H9B 107.4
C10 C9 H9A 108.4
C10 C9 H9B 108.4
N1 C9 H9A 108.4
N1 C9 H9B 108.4
N1 C9 C10 115.6(10)
C11 C10 C9 122.9(11)
C11 C10 C15 120.2(11)
C15 C10 C9 116.9(11)
C10 C11 H11 120.4
C10 C11 C12 119.2(12)
C12 C11 H11 120.4
C11 C12 H12 120.0
C13 C12 C11 120.1(12)
C13 C12 H12 120.0
C12 C13 H13 120.2
C14 C13 C12 119.6(12)
C14 C13 H13 120.2
C13 C14 H14 119.9
C13 C14 C15 120.2(12)
C15 C14 H14 119.9
C10 C15 H15 119.8
C14 C15 C10 120.4(12)
C14 C15 H15 119.8
H16A C16 H16B 107.7
C17 C16 H16A 108.9
C17 C16 H16B 108.9
N2 C16 H16A 108.9
N2 C16 H16B 108.9
N2 C16 C17 113.2(11)
C18 C17 C16 124.8(11)
C18 C17 C22 118.9(12)
C22 C17 C16 116.3(11)
C17 C18 H18 119.1
C19 C18 C17 121.9(12)
C19 C18 H18 119.1
C18 C19 H19 120.8
C18 C19 C20 118.4(13)
C20 C19 H19 120.8
C19 C20 H20 120.3
C21 C20 C19 119.3(13)
C21 C20 H20 120.3
C20 C21 H21 118.6
C22 C21 C20 122.8(13)
C22 C21 H21 118.6
C17 C22 H22 120.7
C21 C22 C17 118.6(13)
C21 C22 H22 120.7
C1 C23 Br1 111.6(7)
C24 C23 Br1 111.9(8)
C24 C23 C1 105.8(9)
C36 C23 Br1 112.5(8)
C36 C23 C1 107.0(9)
C36 C23 C24 107.8(9)
C25 C24 C23 126.9(11)
C29 C24 C23 110.6(10)
C29 C24 C25 122.5(11)
C24 C25 H25 121.2
C26 C25 C24 117.6(12)
C26 C25 H25 121.2
C25 C26 H26 119.0
C25 C26 C27 122.0(12)
C27 C26 H26 119.0
C26 C27 H27 120.5
C28 C27 C26 119.1(12)
C28 C27 H27 120.5
C27 C28 H28 119.0
C27 C28 C29 122.0(12)
C29 C28 H28 119.0
C24 C29 C28 116.7(11)
C24 C29 C30 115.9(10)
C28 C29 C30 127.4(11)
C4 C30 H30 110.8
C29 C30 C4 108.5(9)
C29 C30 H30 110.8
C29 C30 C31 108.5(10)
C31 C30 C4 107.2(9)
C31 C30 H30 110.8
C32 C31 C30 126.9(12)
C32 C31 C36 122.5(12)
C36 C31 C30 110.5(11)
C31 C32 H32 120.1
C31 C32 C33 119.9(13)
C33 C32 H32 120.1
C32 C33 H33 120.1
C32 C33 C34 119.8(13)
C34 C33 H33 120.1
C33 C34 H34 120.3
C35 C34 C33 119.5(13)
C35 C34 H34 120.3
C34 C35 H35 118.9
C34 C35 C36 122.2(14)
C36 C35 H35 118.9
C31 C36 C23 115.3(11)
C31 C36 C35 116.0(12)
C35 C36 C23 128.7(12)
C2 N1 C9 122.6(10)
C3 N1 C2 112.8(10)
C3 N1 C9 124.2(10)
C6 N2 C7 111.5(11)
C6 N2 C16 125.1(11)
C7 N2 C16 122.5(12)
C5 S1 C1 102.9(6)
C8 S2 C4 103.1(5)
C38 C37 C40 103.4(9)
C38 C37 C59 111.8(9)
C38 C37 S3 103.2(6)
C40 C37 C59 107.6(7)
C40 C37 S3 119.7(7)
C59 C37 S3 110.8(7)
N3 C38 C37 109.2(9)
O5 C38 C37 127.4(10)
O5 C38 N3 123.3(10)
N3 C39 C40 108.3(9)
O6 C39 C40 126.6(10)
O6 C39 N3 125.0(10)
C37 C40 C66 110.0(9)
C37 C40 S4 121.2(7)
C39 C40 C37 105.6(8)
C39 C40 C66 111.4(8)
C39 C40 S4 102.3(7)
C66 C40 S4 106.1(7)
C42 C41 S3 123.5(8)
C44 C41 C42 106.8(9)
C44 C41 S3 129.6(9)
N4 C42 C41 105.4(9)
O7 C42 C41 127.0(10)
O7 C42 N4 127.5(10)
N4 C43 C44 104.1(9)
O8 C43 C44 130.1(11)
O8 C43 N4 125.8(10)
C41 C44 C43 111.5(10)
C41 C44 S4 127.0(8)
C43 C44 S4 121.3(8)
H45A C45 H45B 107.6
C46 C45 H45A 108.7
C46 C45 H45B 108.7
N3 C45 H45A 108.7
N3 C45 H45B 108.7
N3 C45 C46 114.3(9)
C47 C46 C45 125.5(10)
C51 C46 C45 119.2(10)
C51 C46 C47 115.3(10)
C46 C47 H47 119.0
C48 C47 C46 122.1(11)
C48 C47 H47 119.0
C47 C48 H48 119.9
C49 C48 C47 120.3(11)
C49 C48 H48 119.9
C48 C49 H49 119.9
C48 C49 C50 120.1(12)
C50 C49 H49 119.9
C49 C50 H50 119.9
C49 C50 C51 120.1(11)
C51 C50 H50 119.9
C46 C51 H51 119.0
C50 C51 C46 122.1(11)
C50 C51 H51 119.0
H52A C52 H52B 107.7
C53 C52 H52A 108.8
C53 C52 H52B 108.8
N4 C52 H52A 108.8
N4 C52 H52B 108.8
N4 C52 C53 113.9(10)
C54 C53 C52 118.4(11)
C58 C53 C52 122.8(11)
C58 C53 C54 118.7(12)
C53 C54 H54 119.4
C55 C54 C53 121.2(13)
C55 C54 H54 119.4
C54 C55 H55 119.2
C56 C55 C54 121.7(13)
C56 C55 H55 119.2
C55 C56 H56 120.2
C55 C56 C57 119.6(13)
C57 C56 H56 120.2
C56 C57 H57 120.9
C56 C57 C58 118.2(13)
C58 C57 H57 120.9
C53 C58 C57 120.2(12)
C53 C58 H58 119.9
C57 C58 H58 119.9
C37 C59 Br2 111.8(6)
C60 C59 Br2 111.8(7)
C60 C59 C37 106.4(9)
C60 C59 C72 109.8(8)
C72 C59 Br2 110.1(7)
C72 C59 C37 106.7(8)
C61 C60 C59 127.6(10)
C65 C60 C59 113.9(9)
C65 C60 C61 118.5(10)
C60 C61 H61 120.7
C62 C61 C60 118.5(11)
C62 C61 H61 120.7
C61 C62 H62 119.4
C63 C62 C61 121.2(11)
C63 C62 H62 119.4
C62 C63 H63 119.5
C64 C63 C62 120.9(10)
C64 C63 H63 119.5
C63 C64 H64 121.3
C65 C64 C63 117.3(11)
C65 C64 H64 121.3
C60 C65 C66 112.5(9)
C64 C65 C60 123.3(10)
C64 C65 C66 124.2(10)
C40 C66 H66 112.0
C65 C66 C40 105.0(8)
C65 C66 H66 112.0
C67 C66 C40 106.8(8)
C67 C66 C65 108.5(9)
C67 C66 H66 112.0
C68 C67 C66 125.6(10)
C68 C67 C72 120.0(10)
C72 C67 C66 114.5(9)
C67 C68 H68 120.2
C69 C68 C67 119.6(10)
C69 C68 H68 120.2
C68 C69 H69 119.9
C68 C69 C70 120.1(10)
C70 C69 H69 119.9
C69 C70 H70 120.2
C71 C70 C69 119.7(11)
C71 C70 H70 120.2
C70 C71 H71 119.2
C70 C71 C72 121.7(11)
C72 C71 H71 119.2
C67 C72 C59 111.1(9)
C71 C72 C59 130.0(10)
C71 C72 C67 118.9(10)
C38 N3 C45 123.1(9)
C39 N3 C38 113.4(9)
C39 N3 C45 123.1(9)
C42 N4 C52 120.8(9)
C43 N4 C42 112.2(8)
C43 N4 C52 126.7(9)
C41 S3 C37 102.6(5)
C44 S4 C40 101.8(5)

loop_
_geom_bond_atom_site_label_1
_geom_bond_atom_site_label_2
_geom_bond_distance
Br1 C23 1.927(12)
C1 C2 1.543(17)
C1 C4 1.602(15)
C1 C23 1.585(15)
C1 S1 1.837(11)
C2 N1 1.412(15)
C2 O1 1.164(14)
C3 C4 1.528(16)
C3 N1 1.363(15)
C3 O2 1.221(14)
C4 C30 1.549(15)
C4 S2 1.839(12)
C5 C6 1.504(17)
C5 C8 1.373(16)
C5 S1 1.711(13)
C6 N2 1.384(16)
C6 O3 1.209(14)
C7 C8 1.492(18)
C7 N2 1.407(16)
C7 O4 1.219(16)
C8 S2 1.706(11)
C9 H9A 0.9900
C9 H9B 0.9900
C9 C10 1.521(16)
C9 N1 1.430(14)
C10 C11 1.346(16)
C10 C15 1.404(16)
C11 H11 0.9500
C11 C12 1.412(16)
C12 H12 0.9500
C12 C13 1.397(18)
C13 H13 0.9500
C13 C14 1.362(18)
C14 H14 0.9500
C14 C15 1.370(16)
C15 H15 0.9500
C16 H16A 0.9900
C16 H16B 0.9900
C16 C17 1.515(17)
C16 N2 1.456(15)
C17 C18 1.372(16)
C17 C22 1.414(16)
C18 H18 0.9500
C18 C19 1.364(17)
C19 H19 0.9500
C19 C20 1.409(18)
C20 H20 0.9500
C20 C21 1.357(18)
C21 H21 0.9500
C21 C22 1.344(17)
C22 H22 0.9500
C23 C24 1.564(15)
C23 C36 1.513(17)
C24 C25 1.385(16)
C24 C29 1.370(16)
C25 H25 0.9500
C25 C26 1.364(16)
C26 H26 0.9500
C26 C27 1.364(18)
C27 H27 0.9500
C27 C28 1.349(17)
C28 H28 0.9500
C28 C29 1.398(16)
C29 C30 1.484(16)
C30 H30 1.0000
C30 C31 1.519(17)
C31 C32 1.352(17)
C31 C36 1.393(16)
C32 H32 0.9500
C32 C33 1.376(17)
C33 H33 0.9500
C33 C34 1.408(19)
C34 H34 0.9500
C34 C35 1.334(18)
C35 H35 0.9500
C35 C36 1.426(17)
Br2 C59 1.948(10)
C37 C38 1.516(15)
C37 C40 1.569(14)
C37 C59 1.579(15)
C37 S3 1.856(10)
C38 N3 1.401(14)
C38 O5 1.211(12)
C39 C40 1.514(15)
C39 N3 1.383(13)
C39 O6 1.193(12)
C40 C66 1.571(13)
C40 S4 1.867(11)
C41 C42 1.508(14)
C41 C44 1.323(15)
C41 S3 1.693(11)
C42 N4 1.402(14)
C42 O7 1.197(13)
C43 C44 1.491(15)
C43 N4 1.378(14)
C43 O8 1.195(13)
C44 S4 1.746(11)
C45 H45A 0.9900
C45 H45B 0.9900
C45 C46 1.503(15)
C45 N3 1.485(13)
C46 C47 1.416(15)
C46 C51 1.395(14)
C47 H47 0.9500
C47 C48 1.366(15)
C48 H48 0.9500
C48 C49 1.359(16)
C49 H49 0.9500
C49 C50 1.367(17)
C50 H50 0.9500
C50 C51 1.378(15)
C51 H51 0.9500
C52 H52A 0.9900
C52 H52B 0.9900
C52 C53 1.503(17)
C52 N4 1.475(13)
C53 C54 1.381(16)
C53 C58 1.362(17)
C54 H54 0.9500
C54 C55 1.352(17)
C55 H55 0.9500
C55 C56 1.347(18)
C56 H56 0.9500
C56 C57 1.387(17)
C57 H57 0.9500
C57 C58 1.432(17)
C58 H58 0.9500
C59 C60 1.494(14)
C59 C72 1.518(14)
C60 C61 1.396(14)
C60 C65 1.390(14)
C61 H61 0.9500
C61 C62 1.385(15)
C62 H62 0.9500
C62 C63 1.384(15)
C63 H63 0.9500
C63 C64 1.378(15)
C64 H64 0.9500
C64 C65 1.374(14)
C65 C66 1.537(15)
C66 H66 1.0000
C66 C67 1.480(15)
C67 C68 1.399(15)
C67 C72 1.423(14)
C68 H68 0.9500
C68 C69 1.379(15)
C69 H69 0.9500
C69 C70 1.418(16)
C70 H70 0.9500
C70 C71 1.368(14)
C71 H71 0.9500
C71 C72 1.374(15)

loop_
_geom_torsion_atom_site_label_1
_geom_torsion_atom_site_label_2
_geom_torsion_atom_site_label_3
_geom_torsion_atom_site_label_4
_geom_torsion
Br1 C23 C24 C25 -2.8(14)
Br1 C23 C24 C29 175.8(8)
Br1 C23 C36 C31 -176.6(8)
Br1 C23 C36 C35 2.6(15)
C1 C2 N1 C3 0.5(12)
C1 C2 N1 C9 173.5(9)
C1 C4 C30 C29 -55.6(12)
C1 C4 C30 C31 61.3(12)
C1 C4 S2 C8 -30.2(10)
C1 C23 C24 C25 118.9(12)
C1 C23 C24 C29 -62.5(12)
C1 C23 C36 C31 60.6(12)
C1 C23 C36 C35 -120.3(13)
C2 C1 C4 C3 2.0(10)
C2 C1 C4 C30 119.3(9)
C2 C1 C4 S2 -113.8(9)
C2 C1 C23 Br1 66.5(11)
C2 C1 C23 C24 -55.3(12)
C2 C1 C23 C36 -170.0(9)
C2 C1 S1 C5 145.4(8)
C3 C4 C30 C29 56.5(13)
C3 C4 C30 C31 173.4(10)
C3 C4 S2 C8 -145.2(7)
C4 C1 C2 N1 -1.6(11)
C4 C1 C2 O1 -175.0(11)
C4 C1 C23 Br1 -178.4(7)
C4 C1 C23 C24 59.7(11)
C4 C1 C23 C36 -55.0(11)
C4 C1 S1 C5 32.1(10)
C4 C3 N1 C2 0.9(13)
C4 C3 N1 C9 -172.0(10)
C4 C30 C31 C32 114.1(12)
C4 C30 C31 C36 -61.9(12)
C5 C6 N2 C7 -3.1(14)
C5 C6 N2 C16 -172.9(11)
C5 C8 S2 C4 33.5(11)
C6 C5 C8 C7 -1.3(13)
C6 C5 C8 S2 175.0(8)
C6 C5 S1 C1 150.8(10)
C7 C8 S2 C4 -150.7(9)
C8 C5 C6 N2 2.7(13)
C8 C5 C6 O3 -176.7(12)
C8 C5 S1 C1 -35.0(12)
C8 C7 N2 C6 2.3(13)
C8 C7 N2 C16 172.4(11)
C9 C10 C11 C12 -173.8(10)
C9 C10 C15 C14 171.7(11)
C10 C9 N1 C2 99.8(13)
C10 C9 N1 C3 -88.1(14)
C10 C11 C12 C13 -1.4(17)
C11 C10 C15 C14 -6.1(18)
C11 C12 C13 C14 1.3(17)
C12 C13 C14 C15 -3.5(18)
C13 C14 C15 C10 5.9(18)
C15 C10 C11 C12 3.8(17)
C16 C17 C18 C19 -179.4(13)
C16 C17 C22 C21 -179.7(12)
C17 C16 N2 C6 -77.9(16)
C17 C16 N2 C7 113.3(13)
C17 C18 C19 C20 -0.5(19)
C18 C17 C22 C21 -0.3(18)
C18 C19 C20 C21 -1.3(19)
C19 C20 C21 C22 2(2)
C20 C21 C22 C17 -1.5(19)
C22 C17 C18 C19 1.3(18)
C23 C1 C2 N1 115.2(10)
C23 C1 C2 O1 -58.2(15)
C23 C1 C4 C3 -120.1(9)
C23 C1 C4 C30 -2.7(12)
C23 C1 C4 S2 124.1(9)
C23 C1 S1 C5 -92.1(9)
C23 C24 C25 C26 178.6(11)
C23 C24 C29 C28 -177.9(10)
C23 C24 C29 C30 1.9(14)
C24 C23 C36 C31 -52.8(13)
C24 C23 C36 C35 126.3(13)
C24 C25 C26 C27 0.6(18)
C24 C29 C30 C4 59.4(14)
C24 C29 C30 C31 -56.7(13)
C25 C24 C29 C28 0.8(17)
C25 C24 C29 C30 -179.4(10)
C25 C26 C27 C28 -2.3(19)
C26 C27 C28 C29 3.3(19)
C27 C28 C29 C24 -2.6(18)
C27 C28 C29 C30 177.7(12)
C28 C29 C30 C4 -120.9(13)
C28 C29 C30 C31 123.0(13)
C29 C24 C25 C26 0.2(17)
C29 C30 C31 C32 -128.9(12)
C29 C30 C31 C36 55.0(12)
C30 C4 S2 C8 96.9(8)
C30 C31 C32 C33 -178.1(11)
C30 C31 C36 C23 -0.4(14)
C30 C31 C36 C35 -179.7(10)
C31 C32 C33 C34 0.6(18)
C32 C31 C36 C23 -176.7(10)
C32 C31 C36 C35 4.1(17)
C32 C33 C34 C35 -0.6(19)
C33 C34 C35 C36 2(2)
C34 C35 C36 C23 176.8(12)
C34 C35 C36 C31 -4.0(18)
C36 C23 C24 C25 -126.9(12)
C36 C23 C24 C29 51.6(13)
C36 C31 C32 C33 -2.5(18)
N1 C3 C4 C1 -1.8(11)
N1 C3 C4 C30 -117.8(10)
N1 C3 C4 S2 126.1(9)
N1 C9 C10 C11 -19.3(17)
N1 C9 C10 C15 163.0(11)
N2 C7 C8 C5 -0.5(13)
N2 C7 C8 S2 -176.8(8)
N2 C16 C17 C18 -11.3(19)
N2 C16 C17 C22 168.0(11)
O1 C2 N1 C3 174.1(11)
O1 C2 N1 C9 -12.9(18)
O2 C3 C4 C1 -179.7(11)
O2 C3 C4 C30 64.3(15)
O2 C3 C4 S2 -51.8(12)
O2 C3 N1 C2 178.8(11)
O2 C3 N1 C9 5.9(18)
O3 C6 N2 C7 176.4(12)
O3 C6 N2 C16 7(2)
O4 C7 C8 C5 177.7(12)
O4 C7 C8 S2 1.4(18)
O4 C7 N2 C6 -175.9(13)
O4 C7 N2 C16 -6(2)
S1 C1 C2 N1 -125.3(8)
S1 C1 C2 O1 61.3(13)
S1 C1 C4 C3 114.0(9)
S1 C1 C4 C30 -128.6(9)
S1 C1 C4 S2 -1.8(12)
S1 C1 C23 Br1 -48.0(10)
S1 C1 C23 C24 -169.9(7)
S1 C1 C23 C36 75.4(10)
S1 C5 C6 N2 178.0(9)
S1 C5 C6 O3 -1.4(19)
S1 C5 C8 C7 -176.2(9)
S1 C5 C8 S2 0.2(17)
S2 C4 C30 C29 170.1(8)
S2 C4 C30 C31 -73.0(10)
Br2 C59 C60 C61 -2.5(14)
Br2 C59 C60 C65 175.5(7)
Br2 C59 C72 C67 -177.1(7)
Br2 C59 C72 C71 2.6(14)
C37 C38 N3 C39 -2.3(12)
C37 C38 N3 C45 170.6(9)
C37 C40 C66 C65 -58.6(11)
C37 C40 C66 C67 56.6(11)
C37 C40 S4 C44 -29.0(9)
C37 C59 C60 C61 119.8(11)
C37 C59 C60 C65 -62.3(11)
C37 C59 C72 C67 61.4(11)
C37 C59 C72 C71 -119.0(12)
C38 C37 C40 C39 -0.3(10)
C38 C37 C40 C66 120.0(9)
C38 C37 C40 S4 -115.6(8)
C38 C37 C59 Br2 67.1(9)
C38 C37 C59 C60 -55.2(10)
C38 C37 C59 C72 -172.4(8)
C38 C37 S3 C41 145.7(7)
C39 C40 C66 C65 58.1(11)
C39 C40 C66 C67 173.2(9)
C39 C40 S4 C44 -146.0(7)
C40 C37 C38 N3 1.5(11)
C40 C37 C38 O5 179.0(10)
C40 C37 C59 Br2 -179.9(6)
C40 C37 C59 C60 57.8(10)
C40 C37 C59 C72 -59.4(10)
C40 C37 S3 C41 31.6(9)
C40 C39 N3 C38 2.1(11)
C40 C39 N3 C45 -170.9(9)
C40 C66 C67 C68 121.4(11)
C40 C66 C67 C72 -59.8(12)
C41 C42 N4 C43 -1.1(12)
C41 C42 N4 C52 -175.3(10)
C41 C44 S4 C40 33.2(12)
C42 C41 C44 C43 1.3(13)
C42 C41 C44 S4 176.7(8)
C42 C41 S3 C37 149.5(9)
C43 C44 S4 C40 -151.8(9)
C44 C41 C42 N4 -0.2(12)
C44 C41 C42 O7 177.7(11)
C44 C41 S3 C37 -34.2(13)
C44 C43 N4 C42 1.7(12)
C44 C43 N4 C52 175.6(10)
C45 C46 C47 C48 178.6(11)
C45 C46 C51 C50 179.6(11)
C46 C45 N3 C38 91.0(12)
C46 C45 N3 C39 -96.7(12)
C46 C47 C48 C49 3.4(19)
C47 C46 C51 C50 1.3(17)
C47 C48 C49 C50 -1.2(18)
C48 C49 C50 C51 -0.7(18)
C49 C50 C51 C46 0.6(18)
C51 C46 C47 C48 -3.3(17)
C52 C53 C54 C55 -178.0(11)
C52 C53 C58 C57 178.8(11)
C53 C52 N4 C42 -92.3(12)
C53 C52 N4 C43 94.3(14)
C53 C54 C55 C56 3.9(19)
C54 C53 C58 C57 2.5(19)
C54 C55 C56 C57 -7(2)
C55 C56 C57 C58 7.9(19)
C56 C57 C58 C53 -5.6(19)
C58 C53 C54 C55 -1.5(19)
C59 C37 C38 N3 117.0(9)
C59 C37 C38 O5 -65.5(13)
C59 C37 C40 C39 -118.7(9)
C59 C37 C40 C66 1.5(12)
C59 C37 C40 S4 125.9(8)
C59 C37 S3 C41 -94.5(8)
C59 C60 C61 C62 178.5(10)
C59 C60 C65 C64 -177.1(9)
C59 C60 C65 C66 1.2(13)
C60 C59 C72 C67 -53.5(12)
C60 C59 C72 C71 126.1(12)
C60 C61 C62 C63 -3.8(16)
C60 C65 C66 C40 59.8(12)
C60 C65 C66 C67 -54.1(11)
C61 C60 C65 C64 1.1(16)
C61 C60 C65 C66 179.3(9)
C61 C62 C63 C64 5.5(16)
C62 C63 C64 C65 -3.7(15)
C63 C64 C65 C60 0.5(16)
C63 C64 C65 C66 -177.6(9)
C64 C65 C66 C40 -122.0(11)
C64 C65 C66 C67 124.1(11)
C65 C60 C61 C62 0.6(15)
C65 C66 C67 C68 -125.8(11)
C65 C66 C67 C72 53.0(11)
C66 C40 S4 C44 97.1(8)
C66 C67 C68 C69 178.5(10)
C66 C67 C72 C59 0.0(13)
C66 C67 C72 C71 -179.7(9)
C67 C68 C69 C70 0.0(16)
C68 C67 C72 C59 178.8(9)
C68 C67 C72 C71 -0.9(15)
C68 C69 C70 C71 1.4(16)
C69 C70 C71 C72 -2.5(16)
C70 C71 C72 C59 -177.4(10)
C70 C71 C72 C67 2.3(16)
C72 C59 C60 C61 -125.1(11)
C72 C59 C60 C65 52.9(12)
C72 C67 C68 C69 -0.2(15)
N3 C39 C40 C37 -1.0(11)
N3 C39 C40 C66 -120.3(9)
N3 C39 C40 S4 126.6(7)
N3 C45 C46 C47 6.7(17)
N3 C45 C46 C51 -171.4(10)
N4 C43 C44 C41 -1.9(13)
N4 C43 C44 S4 -177.6(8)
N4 C52 C53 C54 179.6(10)
N4 C52 C53 C58 3.3(17)
O5 C38 N3 C39 -180.0(9)
O5 C38 N3 C45 -7.0(16)
O6 C39 C40 C37 179.5(10)
O6 C39 C40 C66 60.2(14)
O6 C39 C40 S4 -52.9(12)
O6 C39 N3 C38 -178.4(10)
O6 C39 N3 C45 8.7(16)
O7 C42 N4 C43 -179.0(11)
O7 C42 N4 C52 6.8(17)
O8 C43 C44 C41 177.3(13)
O8 C43 C44 S4 1.6(19)
O8 C43 N4 C42 -177.5(12)
O8 C43 N4 C52 -4(2)
S3 C37 C38 N3 -123.9(7)
S3 C37 C38 O5 53.6(13)
S3 C37 C40 C39 113.7(9)
S3 C37 C40 C66 -126.1(8)
S3 C37 C40 S4 -1.6(12)
S3 C37 C59 Br2 -47.3(9)
S3 C37 C59 C60 -169.6(6)
S3 C37 C59 C72 73.2(9)
S3 C41 C42 N4 176.8(8)
S3 C41 C42 O7 -5.3(16)
S3 C41 C44 C43 -175.5(9)
S3 C41 C44 S4 -0.1(18)
S4 C40 C66 C65 168.7(7)
S4 C40 C66 C67 -76.1(9)

loop_
_twin_individual_id
_twin_individual_mass_fraction_refined
1 0.6024(19)
2 0.3976(19)
